data_7045036
loop_
_publ_author_name
'Sertphon, Darunee'
'Murray, Keith S.'
'Phonsri, Wasinee'
'Jover, Jes\'us'
'Ruiz, Eliseo'
'Telfer, Shane G.'
'Alka\,s, Adil'
'Harding, Phimphaka'
'Harding, David J.'

_publ_section_title
;
 Slow relaxation of magnetization in a bis-mer-tridentate octahedral
 Co(ii) complex.
;
_journal_issue 3
_journal_name_full 'Dalton transactions (Cambridge, England : 2003)'
_journal_page_first 859
_journal_page_last 867
_journal_paper_doi 10.1039/c7dt04335j
_journal_volume 47
_journal_year 2018
_chemical_formula_moiety 'C20 H16 Co N6 O2'
_chemical_formula_sum 'C20 H16 Co N6 O2'
_chemical_formula_weight 431.32
_space_group_crystal_system orthorhombic
_space_group_IT_number 60
_space_group_name_Hall '-P 2n 2ab'
_space_group_name_H-M_alt 'P b c n'
_symmetry_space_group_name_Hall '-P 2n 2ab'
_symmetry_space_group_name_H-M 'P b c n'
_atom_sites_solution_hydrogens mixed
_audit_creation_date 2017-11-13
_audit_creation_method
;
Olex2 1.2
(compiled 2017.08.10 svn.r3458 for OlexSys, GUI svn.r5381)
;
_audit_update_record
;
2017-11-13 deposited with the CCDC.
2017-12-12 downloaded from the CCDC.
;
_cell_angle_alpha 90
_cell_angle_beta 90
_cell_angle_gamma 90
_cell_formula_units_Z 4
_cell_length_a 11.8110(7)
_cell_length_b 9.2017(5)
_cell_length_c 17.5762(9)
_cell_measurement_reflns_used 850
_cell_measurement_temperature 296(2)
_cell_measurement_theta_max 25.044
_cell_measurement_theta_min 2.81
_cell_volume 1910.20(18)
_computing_cell_refinement 'SAINT v8.34A (Bruker, 2013)'
_computing_data_reduction 'SAINT v8.34A (Bruker, 2013)'
_computing_molecular_graphics 'Olex2 (Dolomanov et al., 2009)'
_computing_publication_material 'Olex2 (Dolomanov et al., 2009)'
_computing_structure_refinement 'ShelXL (Sheldrick, 2015)'
_computing_structure_solution 'SHELXT 2014/5 (Sheldrick, 2014)'
_diffrn_ambient_temperature 296.15
_diffrn_measured_fraction_theta_full 0.999
_diffrn_measured_fraction_theta_max 0.999
_diffrn_measurement_device_type 'Bruker APEX-II CCD'
_diffrn_measurement_method '\f and \w scans'
_diffrn_radiation_type MoK\a
_diffrn_radiation_wavelength 0.71073
_diffrn_reflns_av_R_equivalents 0.0618
_diffrn_reflns_av_unetI/netI 0.0590
_diffrn_reflns_Laue_measured_fraction_full 0.999
_diffrn_reflns_Laue_measured_fraction_max 0.999
_diffrn_reflns_limit_h_max 6
_diffrn_reflns_limit_h_min -14
_diffrn_reflns_limit_k_max 10
_diffrn_reflns_limit_k_min -10
_diffrn_reflns_limit_l_max 20
_diffrn_reflns_limit_l_min -18
_diffrn_reflns_number 6022
_diffrn_reflns_point_group_measured_fraction_full 0.999
_diffrn_reflns_point_group_measured_fraction_max 0.999
_diffrn_reflns_theta_full 25.044
_diffrn_reflns_theta_max 25.044
_diffrn_reflns_theta_min 2.806
_exptl_absorpt_coefficient_mu 0.928
_exptl_absorpt_correction_T_max 0.7457
_exptl_absorpt_correction_T_min 0.6846
_exptl_absorpt_correction_type multi-scan
_exptl_absorpt_process_details
;
SADABS-2014/3 (Bruker,2014) was used for absorption correction. 
wR2(int) was 0.0642 before and 0.0534 after correction.
The Ratio of minimum to maximum transmission is 0.9181.
The \l/2 correction factor is 0.00150.
;
_exptl_crystal_colour brown
_exptl_crystal_density_diffrn 1.500
_exptl_crystal_description block
_exptl_crystal_F_000 884
_exptl_crystal_size_max 0.3
_exptl_crystal_size_mid 0.3
_exptl_crystal_size_min 0.1
_refine_diff_density_max 0.297
_refine_diff_density_min -0.328
_refine_diff_density_rms 0.074
_refine_ls_extinction_method none
_refine_ls_goodness_of_fit_ref 1.041
_refine_ls_hydrogen_treatment mixed
_refine_ls_matrix_type full
_refine_ls_number_parameters 136
_refine_ls_number_reflns 1693
_refine_ls_number_restraints 0
_refine_ls_restrained_S_all 1.041
_refine_ls_R_factor_all 0.0662
_refine_ls_R_factor_gt 0.0414
_refine_ls_shift/su_max 0.000
_refine_ls_shift/su_mean 0.000
_refine_ls_structure_factor_coef Fsqd
_refine_ls_weighting_details 'w=1/[\s^2^(Fo^2^)+(0.0423P)^2^+0.7078P] where P=(Fo^2^+2Fc^2^)/3'
_refine_ls_weighting_scheme calc
_refine_ls_wR_factor_gt 0.0926
_refine_ls_wR_factor_ref 0.1058
_reflns_Friedel_coverage 0.000
_reflns_number_gt 1192
_reflns_number_total 1693
_reflns_threshold_expression 'I > 2\s(I)'
_cod_data_source_file c7dt04335j2.cif
_cod_data_source_block ds491
_cod_depositor_comments 'Adding full bibliography for 7045035--7045036.cif.'
_cod_database_code 7045036
_shelx_shelxl_version_number 2016/6
_shelx_space_group_comment
;
The symmetry employed for this shelxl refinement is uniquely defined
by the following loop, which should always be used as a source of
symmetry information in preference to the above space-group names.
They are only intended as comments.
;
_shelx_estimated_absorpt_t_max 0.913
_shelx_estimated_absorpt_t_min 0.768
_olex2_refinement_description
;
1. Fixed Uiso
 At 1.2 times of:
  All C(H) groups
2.a Aromatic/amide H refined with riding coordinates:
 C7(H7), C2(H2A), C3(H3), C10(H10), C9(H9), C4(H4), C5(H5)
;
_olex2_submission_special_instructions 'No special instructions were received'

loop_
_space_group_symop_operation_xyz
'x, y, z'
'-x+1/2, -y+1/2, z+1/2'
'-x, y, -z+1/2'
'x+1/2, -y+1/2, -z'
'-x, -y, -z'
'x-1/2, y-1/2, -z-1/2'
'x, -y, z-1/2'
'-x-1/2, y-1/2, z'

loop_
_atom_site_label
_atom_site_type_symbol
_atom_site_fract_x
_atom_site_fract_y
_atom_site_fract_z
_atom_site_U_iso_or_equiv
_atom_site_adp_type
_atom_site_occupancy
_atom_site_site_symmetry_order
_atom_site_calc_flag
_atom_site_refinement_flags_posn
_atom_site_refinement_flags_adp
_atom_site_refinement_flags_occupancy
Co1 Co 0.500000 0.37798(7) 0.750000 0.0213(2) Uani 1 2 d S T P
O1 O 0.47508(19) 0.2219(3) 0.66680(13) 0.0288(6) Uani 1 1 d . . .
N1 N 0.6624(2) 0.3589(3) 0.70700(14) 0.0215(6) Uani 1 1 d . . .
N3 N 0.5930(2) 0.5372(3) 0.81502(14) 0.0246(7) Uani 1 1 d . . .
N2 N 0.7649(2) 0.6247(3) 0.83889(15) 0.0226(7) Uani 1 1 d . . .
C8 C 0.7023(3) 0.5337(4) 0.79579(17) 0.0219(8) Uani 1 1 d . . .
C7 C 0.7410(3) 0.4363(4) 0.73652(18) 0.0230(8) Uani 1 1 d . . .
H7 H 0.816311 0.430488 0.721283 0.028 Uiso 1 1 calc R . .
C1 C 0.5694(3) 0.1815(4) 0.63261(18) 0.0244(8) Uani 1 1 d . . .
C6 C 0.6731(3) 0.2511(4) 0.65045(17) 0.0223(8) Uani 1 1 d . . .
C2 C 0.5735(3) 0.0700(4) 0.57934(18) 0.0296(8) Uani 1 1 d . . .
H2A H 0.507235 0.020599 0.567050 0.036 Uiso 1 1 calc R . .
C3 C 0.6727(3) 0.0309(4) 0.54450(19) 0.0305(9) Uani 1 1 d . . .
H3 H 0.672259 -0.042883 0.508358 0.037 Uiso 1 1 calc R . .
C10 C 0.5868(3) 0.6359(4) 0.87313(18) 0.0302(9) Uani 1 1 d . . .
H10 H 0.520818 0.661757 0.898614 0.036 Uiso 1 1 calc R . .
C9 C 0.6915(3) 0.6904(4) 0.88809(19) 0.0292(9) Uani 1 1 d . . .
H9 H 0.709578 0.759328 0.924830 0.035 Uiso 1 1 calc R . .
C4 C 0.7736(3) 0.0995(4) 0.56220(19) 0.0302(9) Uani 1 1 d . . .
H4 H 0.840524 0.072182 0.538241 0.036 Uiso 1 1 calc R . .
C5 C 0.7737(3) 0.2087(4) 0.61572(19) 0.0276(8) Uani 1 1 d . . .
H5 H 0.841253 0.254396 0.628727 0.033 Uiso 1 1 calc R . .
H2 H 0.849(4) 0.649(4) 0.838(2) 0.060(13) Uiso 1 1 d . . .

loop_
_atom_site_aniso_label
_atom_site_aniso_U_11
_atom_site_aniso_U_22
_atom_site_aniso_U_33
_atom_site_aniso_U_23
_atom_site_aniso_U_13
_atom_site_aniso_U_12
Co1 0.0144(3) 0.0228(4) 0.0267(4) 0.000 -0.0010(3) 0.000
O1 0.0202(14) 0.0312(14) 0.0352(13) -0.0060(11) -0.0027(10) -0.0029(11)
N1 0.0213(15) 0.0213(15) 0.0218(14) 0.0030(12) 0.0013(13) 0.0015(13)
N3 0.0202(16) 0.0278(16) 0.0257(14) -0.0008(13) -0.0002(13) 0.0027(13)
N2 0.0203(16) 0.0223(15) 0.0252(15) 0.0012(13) -0.0037(13) -0.0032(13)
C8 0.0210(18) 0.0228(18) 0.0220(17) 0.0042(15) -0.0015(15) 0.0007(15)
C7 0.0165(17) 0.0222(18) 0.0304(19) 0.0045(15) 0.0018(15) -0.0004(14)
C1 0.0221(19) 0.0253(18) 0.0258(18) 0.0041(15) 0.0011(16) 0.0047(16)
C6 0.0232(19) 0.0220(18) 0.0218(17) 0.0034(14) -0.0002(15) 0.0016(15)
C2 0.031(2) 0.029(2) 0.0294(18) -0.0027(16) -0.0048(17) -0.0008(17)
C3 0.036(2) 0.030(2) 0.0260(18) -0.0028(16) -0.0030(17) 0.0089(18)
C10 0.0208(19) 0.038(2) 0.0315(19) -0.0027(17) 0.0048(16) 0.0024(17)
C9 0.029(2) 0.030(2) 0.0289(19) -0.0048(16) -0.0036(17) 0.0033(17)
C4 0.029(2) 0.033(2) 0.0283(18) 0.0013(17) 0.0044(16) 0.0078(18)
C5 0.0247(19) 0.028(2) 0.0307(19) 0.0040(17) -0.0009(16) 0.0011(17)

loop_
_atom_type_symbol
_atom_type_description
_atom_type_scat_dispersion_real
_atom_type_scat_dispersion_imag
_atom_type_scat_source
C C 0.0033 0.0016 'International Tables Vol C Tables 4.2.6.8 and 6.1.1.4'
H H 0.0000 0.0000 'International Tables Vol C Tables 4.2.6.8 and 6.1.1.4'
Co Co 0.3494 0.9721 'International Tables Vol C Tables 4.2.6.8 and 6.1.1.4'
N N 0.0061 0.0033 'International Tables Vol C Tables 4.2.6.8 and 6.1.1.4'
O O 0.0106 0.0060 'International Tables Vol C Tables 4.2.6.8 and 6.1.1.4'

loop_
_geom_angle_atom_site_label_1
_geom_angle_atom_site_label_2
_geom_angle_atom_site_label_3
_geom_angle
_geom_angle_site_symmetry_1
_geom_angle_site_symmetry_3
O1 Co1 O1 92.18(13) 3_656 .
O1 Co1 N3 91.41(10) . 3_656
O1 Co1 N3 91.41(10) 3_656 .
O1 Co1 N3 156.49(9) 3_656 3_656
O1 Co1 N3 156.49(9) . .
N1 Co1 O1 79.35(10) 3_656 3_656
N1 Co1 O1 93.87(9) 3_656 .
N1 Co1 O1 79.35(10) . .
N1 Co1 O1 93.87(9) . 3_656
N1 Co1 N1 170.29(15) 3_656 .
N1 Co1 N3 77.23(10) 3_656 3_656
N1 Co1 N3 109.63(10) . 3_656
N1 Co1 N3 109.63(10) 3_656 .
N1 Co1 N3 77.23(10) . .
N3 Co1 N3 94.50(15) 3_656 .
C1 O1 Co1 113.4(2) . .
C7 N1 Co1 118.5(2) . .
C7 N1 C6 127.8(3) . .
C6 N1 Co1 113.6(2) . .
C8 N3 Co1 110.0(2) . .
C8 N3 C10 104.9(3) . .
C10 N3 Co1 144.9(2) . .
C8 N2 C9 106.4(3) . .
C8 N2 H2 131(2) . .
C9 N2 H2 122(2) . .
N3 C8 N2 111.9(3) . .
N3 C8 C7 120.2(3) . .
N2 C8 C7 127.9(3) . .
N1 C7 C8 114.0(3) . .
N1 C7 H7 123.0 . .
C8 C7 H7 123.0 . .
O1 C1 C6 120.1(3) . .
O1 C1 C2 123.0(3) . .
C2 C1 C6 116.9(3) . .
N1 C6 C1 113.4(3) . .
C5 C6 N1 125.6(3) . .
C5 C6 C1 121.0(3) . .
C1 C2 H2A 119.2 . .
C3 C2 C1 121.6(4) . .
C3 C2 H2A 119.2 . .
C2 C3 H3 119.4 . .
C2 C3 C4 121.1(3) . .
C4 C3 H3 119.4 . .
N3 C10 H10 125.0 . .
C9 C10 N3 109.9(3) . .
C9 C10 H10 125.0 . .
N2 C9 H9 126.5 . .
C10 C9 N2 106.9(3) . .
C10 C9 H9 126.5 . .
C3 C4 H4 120.4 . .
C5 C4 C3 119.2(3) . .
C5 C4 H4 120.4 . .
C6 C5 H5 119.9 . .
C4 C5 C6 120.2(3) . .
C4 C5 H5 119.9 . .

loop_
_geom_bond_atom_site_label_1
_geom_bond_atom_site_label_2
_geom_bond_distance
_geom_bond_site_symmetry_2
Co1 O1 2.071(2) .
Co1 O1 2.070(2) 3_656
Co1 N1 2.069(3) .
Co1 N1 2.069(3) 3_656
Co1 N3 2.159(3) 3_656
Co1 N3 2.159(3) .
O1 C1 1.319(4) .
N1 C7 1.280(4) .
N1 C6 1.410(4) .
N3 C8 1.335(4) .
N3 C10 1.368(4) .
N2 C8 1.350(4) .
N2 C9 1.366(4) .
N2 H2 1.02(4) .
C8 C7 1.448(4) .
C7 H7 0.9300 .
C1 C6 1.417(5) .
C1 C2 1.390(5) .
C6 C5 1.392(5) .
C2 H2A 0.9300 .
C2 C3 1.370(5) .
C3 H3 0.9300 .
C3 C4 1.384(5) .
C10 H10 0.9300 .
C10 C9 1.360(5) .
C9 H9 0.9300 .
C4 H4 0.9300 .
C4 C5 1.377(5) .
C5 H5 0.9300 .
